data_4020154
loop_
_publ_author_name
'Yun Ma'
'Emil Lobkovsky'
'David B. Collum'

_journal_name_full 'Journal of Organic Chemistry'
_journal_page_first 2335
_journal_page_last 2337
_journal_paper_doi 10.1021/jo0480895
_journal_volume 70
_journal_year 2005
_chemical_formula_sum 'C18 H28 Cl N'
_chemical_formula_weight 293.86
_space_group_IT_number 2
_symmetry_cell_setting triclinic
_symmetry_space_group_name_Hall '-P 1'
_symmetry_space_group_name_H-M 'P -1'
_atom_sites_solution_hydrogens difmap
_atom_sites_solution_primary direct
_atom_sites_solution_secondary difmap
_cell_angle_alpha 102.898(2)
_cell_angle_beta 95.855(2)
_cell_angle_gamma 107.391(2)
_cell_formula_units_Z 2
_cell_length_a 8.1041(7)
_cell_length_b 10.5248(8)
_cell_length_c 10.7006(9)
_cell_measurement_reflns_used ?
_cell_measurement_temperature 173(2)
_cell_measurement_theta_max ?
_cell_measurement_theta_min ?
_cell_volume 834.92(12)
_diffrn_ambient_temperature 173(2)
_diffrn_detector_area_resol_mean ?
_diffrn_measurement_device_type 'Bruker 1K CCD'
_diffrn_measurement_method '0.3 deg. omega scans'
_diffrn_radiation_monochromator graphite
_diffrn_radiation_source 'fine-focus sealed tube'
_diffrn_radiation_type MoK\a
_diffrn_radiation_wavelength 0.71073
_diffrn_reflns_av_R_equivalents 0.0159
_diffrn_reflns_av_sigmaI/netI 0.0294
_diffrn_reflns_limit_h_max 7
_diffrn_reflns_limit_h_min -12
_diffrn_reflns_limit_k_max 15
_diffrn_reflns_limit_k_min -15
_diffrn_reflns_limit_l_max 15
_diffrn_reflns_limit_l_min -15
_diffrn_reflns_number 6458
_diffrn_reflns_theta_max 31.91
_diffrn_reflns_theta_min 2.68
_diffrn_standards_decay_% ?
_diffrn_standards_interval_count ?
_diffrn_standards_interval_time ?
_diffrn_standards_number ?
_exptl_absorpt_coefficient_mu 0.221
_exptl_absorpt_correction_T_max 0.9572
_exptl_absorpt_correction_T_min 0.778585
_exptl_absorpt_correction_type SADABS
_exptl_absorpt_process_details ?
_exptl_crystal_colour colorless
_exptl_crystal_density_diffrn 1.169
_exptl_crystal_density_meas ?
_exptl_crystal_density_method 'not measured'
_exptl_crystal_description block
_exptl_crystal_F_000 320
_exptl_crystal_size_max 0.60
_exptl_crystal_size_mid 0.40
_exptl_crystal_size_min 0.20
_refine_ls_extinction_coef ?
_refine_ls_extinction_method none
_refine_ls_goodness_of_fit_ref 1.019
_refine_ls_hydrogen_treatment isotropic
_refine_ls_matrix_type full
_refine_ls_number_parameters 293
_refine_ls_number_reflns 4695
_refine_ls_number_restraints 0
_refine_ls_restrained_S_all 1.019
_refine_ls_R_factor_all 0.0564
_refine_ls_R_factor_gt 0.0436
_refine_ls_shift/su_max 0.120
_refine_ls_shift/su_mean 0.016
_refine_ls_structure_factor_coef Fsqd
_refine_ls_weighting_details 'calc w=1/[\s^2^(Fo^2^)+(0.0672P)^2^+0.1636P] where P=(Fo^2^+2Fc^2^)/3'
_refine_ls_weighting_scheme calc
_refine_ls_wR_factor_gt 0.1126
_refine_ls_wR_factor_ref 0.1198
_reflns_number_gt 3803
_reflns_number_total 4695
_reflns_threshold_expression >2sigma(I)
_cod_database_code 4020154

loop_
_symmetry_equiv_pos_as_xyz
'x, y, z'
'-x, -y, -z'

loop_
_atom_site_label
_atom_site_type_symbol
_atom_site_fract_x
_atom_site_fract_y
_atom_site_fract_z
_atom_site_U_iso_or_equiv
_atom_site_adp_type
_atom_site_occupancy
_atom_site_symmetry_multiplicity
_atom_site_calc_flag
_atom_site_refinement_flags
_atom_site_disorder_assembly
_atom_site_disorder_group
Cl1 Cl 0.38811(5) 0.14252(3) 0.59846(3) 0.03308(11) Uani 1 1 d . . .
N1 N 0.34568(14) -0.00961(11) 0.30233(10) 0.0233(2) Uani 1 1 d . . .
H1B H 0.353(3) 0.044(2) 0.374(2) 0.044(5) Uiso 1 1 d . . .
H1A H 0.391(2) -0.0723(19) 0.3236(17) 0.035(4) Uiso 1 1 d . . .
C1 C 0.15566(17) -0.08392(12) 0.23634(11) 0.0246(2) Uani 1 1 d . . .
C2 C 0.0610(2) -0.16659(14) 0.32816(15) 0.0321(3) Uani 1 1 d . . .
H2B H 0.148(2) -0.1489(18) 0.4109(17) 0.039(5) Uiso 1 1 d . . .
H2 H -0.040(2) -0.1351(18) 0.3555(17) 0.036(4) Uiso 1 1 d . . .
C3 C -0.0023(2) -0.31738(15) 0.24684(18) 0.0423(4) Uani 1 1 d . . .
H3 H -0.101(3) -0.380(2) 0.281(2) 0.057(6) Uiso 1 1 d . . .
C4 C 0.1567(2) -0.36707(15) 0.23046(18) 0.0404(3) Uani 1 1 d . . .
H4B H 0.240(3) -0.341(2) 0.3153(19) 0.045(5) Uiso 1 1 d . . .
H4A H 0.116(3) -0.471(2) 0.1907(18) 0.044(5) Uiso 1 1 d . . .
C5 C 0.2455(2) -0.29158(15) 0.13473(15) 0.0380(3) Uani 1 1 d . . .
H5B H 0.372(3) -0.2397(19) 0.1689(18) 0.039(5) Uiso 1 1 d . . .
H5A H 0.231(3) -0.362(2) 0.049(2) 0.052(5) Uiso 1 1 d . . .
C6 C 0.1346(2) -0.20022(15) 0.11206(14) 0.0370(3) Uani 1 1 d . . .
H6 H 0.148(2) -0.1651(18) 0.0377(18) 0.036(4) Uiso 1 1 d . . .
C7 C -0.0505(2) -0.29905(18) 0.11205(19) 0.0508(5) Uani 1 1 d . . .
H8B H -0.140(3) -0.255(2) 0.1094(18) 0.045(5) Uiso 1 1 d . . .
H7A H -0.082(3) -0.384(2) 0.044(2) 0.068(7) Uiso 1 1 d . . .
C8 C 0.07292(19) 0.02090(14) 0.20427(13) 0.0288(3) Uani 1 1 d . . .
H8B H 0.136(2) 0.0635(16) 0.1456(15) 0.028(4) Uiso 1 1 d . . .
H8A H -0.047(2) -0.0340(18) 0.1523(17) 0.037(4) Uiso 1 1 d . . .
C9 C 0.0610(2) 0.13155(14) 0.31784(13) 0.0303(3) Uani 1 1 d . . .
H9A H 0.173(3) 0.1753(19) 0.3733(18) 0.042(5) Uiso 1 1 d . . .
H9B H -0.017(3) 0.0905(19) 0.3714(18) 0.040(5) Uiso 1 1 d . . .
C10 C -0.0035(2) 0.23846(16) 0.27283(15) 0.0355(3) Uani 1 1 d . . .
H10B H -0.123(3) 0.189(2) 0.214(2) 0.049(5) Uiso 1 1 d . . .
H10A H 0.076(3) 0.277(2) 0.221(2) 0.052(5) Uiso 1 1 d . . .
C11 C -0.0127(3) 0.3514(2) 0.3844(2) 0.0517(5) Uani 1 1 d . . .
H11C H -0.093(3) 0.313(2) 0.436(2) 0.062(6) Uiso 1 1 d . . .
H11B H 0.106(4) 0.405(3) 0.440(3) 0.087(9) Uiso 1 1 d . . .
H11A H -0.061(3) 0.415(2) 0.353(2) 0.061(6) Uiso 1 1 d . . .
C12 C 0.4720(2) 0.06024(15) 0.22586(18) 0.0374(3) Uani 1 1 d . . .
H12 H 0.584(3) 0.062(2) 0.266(2) 0.059(6) Uiso 1 1 d . . .
H12B H 0.434(3) -0.002(2) 0.134(2) 0.046(5) Uiso 1 1 d . . .
C13 C 0.48088(18) 0.20527(13) 0.22454(14) 0.0289(3) Uani 1 1 d . . .
C14 C 0.4530(2) 0.23585(16) 0.10638(15) 0.0377(3) Uani 1 1 d . . .
H14 H 0.421(3) 0.163(2) 0.0265(19) 0.046(5) Uiso 1 1 d . . .
C15 C 0.4694(2) 0.36996(16) 0.10152(17) 0.0410(4) Uani 1 1 d . . .
H15 H 0.448(3) 0.387(2) 0.019(2) 0.061(6) Uiso 1 1 d . . .
C16 C 0.5131(2) 0.47464(15) 0.21480(17) 0.0379(3) Uani 1 1 d . . .
H16 H 0.525(3) 0.567(2) 0.2096(19) 0.046(5) Uiso 1 1 d . . .
C17 C 0.5403(3) 0.44572(16) 0.33238(17) 0.0459(4) Uani 1 1 d . . .
H17 H 0.567(4) 0.520(3) 0.405(3) 0.082(8) Uiso 1 1 d . . .
C18 C 0.5257(2) 0.31172(16) 0.33808(15) 0.0411(4) Uani 1 1 d . . .
H18 H 0.544(3) 0.296(2) 0.416(2) 0.053(6) Uiso 1 1 d . . .
